data_1010382
loop_
_publ_author_name
'Ferrari, A'

_publ_section_title 'Il sottossido di piombo'
_journal_coden_ASTM GCITA9
_journal_name_full 'Gazzetta Chimica Italiana'
_journal_page_first 630
_journal_page_last 637
_journal_volume 56
_journal_year 1926
_chemical_formula_structural 'Pb2 O'
_chemical_formula_sum 'O Pb2'
_chemical_name_systematic 'Lead(I) oxide'
_space_group_IT_number 201
_symmetry_cell_setting cubic
_symmetry_space_group_name_Hall 'P 2 2 3 -1n'
_symmetry_space_group_name_H-M 'P n -3 :1'
_cell_angle_alpha 90
_cell_angle_beta 90
_cell_angle_gamma 90
_cell_formula_units_Z 2
_cell_length_a 5.38
_cell_length_b 5.38
_cell_length_c 5.38
_cell_volume 155.7
_cod_original_sg_symbol_H-M 'P n -3 S'
_cod_database_code 1010382

loop_
_symmetry_equiv_pos_as_xyz
x,y,z
x,-y,-z
-x,y,-z
-x,-y,z
y,z,x
-y,-z,x
y,-z,-x
-y,z,-x
z,x,y
-z,x,-y
-z,-x,y
z,-x,-y
1/2-x,1/2-y,1/2-z
1/2-x,1/2+y,1/2+z
1/2+x,1/2-y,1/2+z
1/2+x,1/2+y,1/2-z
1/2-y,1/2-z,1/2-x
1/2+y,1/2+z,1/2-x
1/2-y,1/2+z,1/2+x
1/2+y,1/2-z,1/2+x
1/2-z,1/2-x,1/2-y
1/2+z,1/2-x,1/2+y
1/2+z,1/2+x,1/2-y
1/2-z,1/2+x,1/2+y

loop_
_atom_site_label
_atom_site_type_symbol
_atom_site_symmetry_multiplicity
_atom_site_Wyckoff_symbol
_atom_site_fract_x
_atom_site_fract_y
_atom_site_fract_z
_atom_site_occupancy
_atom_site_attached_hydrogens
_atom_site_calc_flag
Pb1 Pb0 4 b 0.25 0.25 0.25 1. 0 d
O1 O0 2 a 0. 0. 0. 1. 0 d

loop_
_atom_type_symbol
_atom_type_oxidation_number
Pb0 0.000
O0 0.000
